data_7711576
loop_
_publ_author_name
'Rojales, Katherine'
'Masilamani, Tamizmani'
'Bartholome, Tyler A.'
'Martin, Caleb Daniel'

_publ_section_title
;
 Assessing the Donor Ability of Boratabenzene and 9-Borataphenanthrene
 Anions through Metal Complexes with Carbonyl Ligands
;
_journal_name_full 'Dalton Transactions'
_journal_paper_doi 10.1039/D2DT02795J
_journal_year 2022
_chemical_formula_moiety 'C45 H46 B K O9 Si W, C H2 Cl2'
_chemical_formula_sum 'C46 H48 B Cl2 K O9 Si W'
_chemical_formula_weight 1077.59
_chemical_name_common 'borataphenanthrene W(CO)3 complex'
_chemical_properties_physical Air-sensitive,Moisture-sensitive
_space_group_crystal_system monoclinic
_space_group_IT_number 9
_space_group_name_Hall 'C -2yc'
_space_group_name_H-M_alt 'C 1 c 1'
_atom_sites_solution_hydrogens geom
_atom_sites_solution_primary direct
_audit_creation_method SHELXL-2018/3
_audit_update_record
;
2022-08-26 deposited with the CCDC.	2022-10-21 downloaded from the CCDC.
;
_cell_angle_alpha 90
_cell_angle_beta 102.3290(10)
_cell_angle_gamma 90
_cell_formula_units_Z 4
_cell_length_a 14.3661(4)
_cell_length_b 32.3267(8)
_cell_length_c 9.8108(2)
_cell_measurement_reflns_used 9612
_cell_measurement_temperature 150(2)
_cell_measurement_theta_max 34.99
_cell_measurement_theta_min 2.38
_cell_volume 4451.14(19)
_computing_cell_refinement 'Bruker SAINT'
_computing_data_collection 'Bruker APEX2'
_computing_data_reduction 'Bruker SAINT'
_computing_molecular_graphics 'Olex2 1.3 (Dolomanov et al., 2009)'
_computing_publication_material 'Olex2 1.3 (Dolomanov et al., 2009)'
_computing_structure_refinement 'SHELXL-2013 (Sheldrick, 2013)'
_computing_structure_solution 'SHELXS-97 (Sheldrick 2008)'
_diffrn_ambient_temperature 150(2)
_diffrn_measured_fraction_theta_full 0.996
_diffrn_measured_fraction_theta_max 0.997
_diffrn_measurement_device_type 'Bruker APEX-II CCD'
_diffrn_measurement_method '\f and \w scans'
_diffrn_radiation_type MoK\a
_diffrn_radiation_wavelength 0.71073
_diffrn_reflns_av_R_equivalents 0.0328
_diffrn_reflns_av_unetI/netI 0.0381
_diffrn_reflns_Laue_measured_fraction_full 0.996
_diffrn_reflns_Laue_measured_fraction_max 0.997
_diffrn_reflns_limit_h_max 21
_diffrn_reflns_limit_h_min -21
_diffrn_reflns_limit_k_max 48
_diffrn_reflns_limit_k_min -48
_diffrn_reflns_limit_l_max 14
_diffrn_reflns_limit_l_min -11
_diffrn_reflns_number 75366
_diffrn_reflns_point_group_measured_fraction_full 0.996
_diffrn_reflns_point_group_measured_fraction_max 0.997
_diffrn_reflns_theta_full 25.242
_diffrn_reflns_theta_max 32.576
_diffrn_reflns_theta_min 2.383
_exptl_absorpt_coefficient_mu 2.891
_exptl_absorpt_correction_T_max 1.0000
_exptl_absorpt_correction_T_min 0.8624
_exptl_absorpt_correction_type multi-scan
_exptl_absorpt_process_details SADABs
_exptl_crystal_colour red
_exptl_crystal_colour_primary red
_exptl_crystal_density_diffrn 1.608
_exptl_crystal_description block
_exptl_crystal_F_000 2168
_exptl_crystal_recrystallization_method 'Vapour deposition'
_exptl_crystal_size_max 0.233
_exptl_crystal_size_mid 0.145
_exptl_crystal_size_min 0.122
_refine_diff_density_max 3.336
_refine_diff_density_min -1.323
_refine_diff_density_rms 0.165
_refine_ls_abs_structure_details
;
 Refined as an inversion twin. 
;
_refine_ls_abs_structure_Flack 0.012(6)
_refine_ls_extinction_method none
_refine_ls_goodness_of_fit_ref 1.186
_refine_ls_hydrogen_treatment constr
_refine_ls_matrix_type full
_refine_ls_number_parameters 551
_refine_ls_number_reflns 14689
_refine_ls_number_restraints 2
_refine_ls_restrained_S_all 1.186
_refine_ls_R_factor_all 0.0268
_refine_ls_R_factor_gt 0.0248
_refine_ls_shift/su_max 0.011
_refine_ls_shift/su_mean 0.000
_refine_ls_structure_factor_coef Fsqd
_refine_ls_weighting_details 'w=1/[\s^2^(Fo^2^)+(0.0358P)^2^] where P=(Fo^2^+2Fc^2^)/3'
_refine_ls_weighting_scheme calc
_refine_ls_wR_factor_gt 0.0706
_refine_ls_wR_factor_ref 0.0714
_reflns_Friedel_coverage 0.997
_reflns_Friedel_fraction_full 0.996
_reflns_Friedel_fraction_max 0.997
_reflns_number_gt 14041
_reflns_number_total 14689
_reflns_threshold_expression 'I > 2\s(I)'
_cod_data_source_file d2dt02795j2.cif
_cod_data_source_block CDM405_1
_cod_original_sg_symbol_H-M 'C c'
_cod_database_code 7711576
_shelx_shelxl_version_number 2018/3
_shelx_space_group_comment
;
The symmetry employed for this shelxl refinement is uniquely defined
by the following loop, which should always be used as a source of
symmetry information in preference to the above space-group names.
They are only intended as comments.
;
_shelx_estimated_absorpt_t_max 0.719
_shelx_estimated_absorpt_t_min 0.552
_olex2_refinement_description
;
1. Twinned data refinement
 Scales: 0.98763
 0.01237
2.a Secondary CH2 refined with riding coordinates:
 C32(H32A,H32B), C33(H33A,H33B), C34(H34A,H34B), C35(H35A,H35B), C42(H42A,
 H42B), C43(H43A,H43B), C44(H44A,H44B), C45(H45A,H45B), C46(H46A,H46B)
2.b Me refined with riding coordinates:
 C20(H20A,H20B,H20C), C21(H21A,H21B,H21C), C22(H22A,H22B,H22C)
2.c Aromatic/amide H refined with riding coordinates:
 C6(H3), C7(H4), C8(H5), C9(H6), C10(H9), C11(H10), C12(H11), C13(H12),
 C15(H15), C16(H16), C17(H17), C18(H18), C19(H19), C27(H27), C28(H28), C29(H29),
  C30(H30), C37(H37), C38(H38), C39(H39), C40(H40)
;

loop_
_space_group_symop_operation_xyz
'x, y, z'
'x, -y, z+1/2'
'x+1/2, y+1/2, z'
'x+1/2, -y+1/2, z+1/2'

loop_
_atom_site_label
_atom_site_type_symbol
_atom_site_fract_x
_atom_site_fract_y
_atom_site_fract_z
_atom_site_U_iso_or_equiv
_atom_site_adp_type
_atom_site_occupancy
_atom_site_site_symmetry_order
_atom_site_calc_flag
_atom_site_refinement_flags_posn
_atom_site_refinement_flags_adp
_atom_site_refinement_flags_occupancy
_atom_site_disorder_assembly
_atom_site_disorder_group
K1 K 0.72251(8) 0.58856(3) 0.79422(12) 0.0326(2) Uani 1 1 d . . . . .
B1 B 0.3014(3) 0.67277(14) 0.5226(5) 0.0203(7) Uani 1 1 d . . . . .
Cl1 Cl 0.27499(11) 0.51647(4) 0.80434(16) 0.0450(3) Uani 1 1 d . . . . .
Cl2 Cl 0.08602(11) 0.51479(6) 0.8682(2) 0.0566(4) Uani 1 1 d . . . . .
O1 O 0.6298(2) 0.60963(12) 0.5167(5) 0.0423(9) Uani 1 1 d . . . . .
O2 O 0.3690(3) 0.55468(11) 0.5690(4) 0.0342(7) Uani 1 1 d . . . . .
O3 O 0.4079(3) 0.56973(11) 0.1659(4) 0.0342(7) Uani 1 1 d . . . . .
O4 O 0.6965(2) 0.50653(9) 0.7393(4) 0.0281(6) Uani 1 1 d . . . . .
O5 O 0.8204(2) 0.54603(10) 0.6245(4) 0.0301(6) Uani 1 1 d . . . . .
O6 O 0.8601(3) 0.63007(9) 0.6936(4) 0.0268(7) Uani 1 1 d . . . . .
O7 O 0.7651(2) 0.66839(9) 0.8822(3) 0.0243(6) Uani 1 1 d . . . . .
O8 O 0.6294(3) 0.63169(9) 0.9673(4) 0.0230(7) Uani 1 1 d . . . . .
O9 O 0.5831(2) 0.54945(9) 0.8969(3) 0.0258(6) Uani 1 1 d . . . . .
Si1 Si 0.15279(9) 0.63445(3) 0.29883(14) 0.0221(2) Uani 1 1 d . . . . .
W1 W 0.41640(2) 0.63211(2) 0.41066(2) 0.01735(4) Uani 1 1 d . . . . .
C1 C 0.2633(3) 0.66657(11) 0.3669(4) 0.0189(6) Uani 1 1 d . . . . .
C2 C 0.3162(3) 0.68441(12) 0.2705(4) 0.0206(7) Uani 1 1 d . . . . .
C6 C 0.2768(3) 0.68595(13) 0.1223(4) 0.0246(7) Uani 1 1 d . . . . .
H3 H 0.215417 0.674455 0.087943 0.029 Uiso 1 1 calc R U . . .
C7 C 0.3238(4) 0.70315(14) 0.0298(5) 0.0273(8) Uani 1 1 d . . . . .
H4 H 0.294146 0.704164 -0.066448 0.033 Uiso 1 1 calc R U . . .
C8 C 0.4163(3) 0.71949(14) 0.0758(5) 0.0284(9) Uani 1 1 d . . . . .
H5 H 0.449205 0.731077 0.010664 0.034 Uiso 1 1 calc R U . . .
C9 C 0.4583(3) 0.71856(13) 0.2152(4) 0.0241(7) Uani 1 1 d . . . . .
H6 H 0.521187 0.729001 0.244913 0.029 Uiso 1 1 calc R U . . .
C3 C 0.4103(3) 0.70235(12) 0.3167(4) 0.0194(7) Uani 1 1 d . . . . .
C4 C 0.4543(3) 0.70516(11) 0.4664(4) 0.0203(7) Uani 1 1 d . . . . .
C10 C 0.5462(3) 0.72377(13) 0.5139(5) 0.0255(8) Uani 1 1 d . . . . .
H9 H 0.579719 0.734112 0.447505 0.031 Uiso 1 1 calc R U . . .
C11 C 0.5864(3) 0.72689(13) 0.6534(5) 0.0276(8) Uani 1 1 d . . . . .
H10 H 0.647000 0.739667 0.682353 0.033 Uiso 1 1 calc R U . . .
C12 C 0.5385(3) 0.71121(14) 0.7551(5) 0.0268(8) Uani 1 1 d . . . . .
H11 H 0.567208 0.712806 0.851554 0.032 Uiso 1 1 calc R U . . .
C13 C 0.4509(3) 0.69390(13) 0.7122(4) 0.0244(7) Uani 1 1 d . . . . .
H12 H 0.419648 0.683238 0.780765 0.029 Uiso 1 1 calc R U . . .
C5 C 0.4035(3) 0.69097(12) 0.5682(4) 0.0197(7) Uani 1 1 d . . . . .
C14 C 0.2397(3) 0.66375(13) 0.6349(4) 0.0228(7) Uani 1 1 d . . . . .
C15 C 0.2549(4) 0.63120(13) 0.7283(5) 0.0289(9) Uani 1 1 d . . . . .
H15 H 0.309836 0.614382 0.733817 0.035 Uiso 1 1 calc R U . . .
C16 C 0.1926(5) 0.6224(2) 0.8140(6) 0.0326(11) Uani 1 1 d . . . . .
H16 H 0.203216 0.598852 0.873216 0.039 Uiso 1 1 calc R U . . .
C17 C 0.1139(4) 0.64805(17) 0.8141(5) 0.0346(10) Uani 1 1 d . . . . .
H17 H 0.070945 0.642232 0.873039 0.042 Uiso 1 1 calc R U . . .
C18 C 0.1003(3) 0.68173(16) 0.7270(5) 0.0329(10) Uani 1 1 d . . . . .
H18 H 0.048145 0.699747 0.727389 0.040 Uiso 1 1 calc R U . . .
C19 C 0.1619(3) 0.68997(15) 0.6378(5) 0.0272(8) Uani 1 1 d . . . . .
H19 H 0.151164 0.713507 0.578509 0.033 Uiso 1 1 calc R U . . .
C20 C 0.1113(4) 0.60297(16) 0.4350(5) 0.0328(9) Uani 1 1 d . . . . .
H20A H 0.098338 0.621321 0.508277 0.049 Uiso 1 1 calc R U . . .
H20B H 0.052997 0.588073 0.392125 0.049 Uiso 1 1 calc R U . . .
H20C H 0.160932 0.583071 0.475828 0.049 Uiso 1 1 calc R U . . .
C21 C 0.1741(4) 0.59489(15) 0.1684(5) 0.0315(9) Uani 1 1 d . . . . .
H21A H 0.196231 0.608755 0.092389 0.047 Uiso 1 1 calc R U . . .
H21B H 0.222483 0.575137 0.214295 0.047 Uiso 1 1 calc R U . . .
H21C H 0.114549 0.580138 0.130592 0.047 Uiso 1 1 calc R U . . .
C22 C 0.0495(3) 0.66806(15) 0.2151(7) 0.0392(12) Uani 1 1 d . . . . .
H22A H 0.067863 0.685193 0.142732 0.059 Uiso 1 1 calc R U . . .
H22B H -0.004774 0.650578 0.172950 0.059 Uiso 1 1 calc R U . . .
H22C H 0.031533 0.685936 0.285972 0.059 Uiso 1 1 calc R U . . .
C23 C 0.5492(3) 0.61771(14) 0.4715(5) 0.0244(8) Uani 1 1 d . . . . .
C24 C 0.3880(3) 0.58408(13) 0.5107(4) 0.0220(7) Uani 1 1 d . . . . .
C25 C 0.4102(3) 0.59334(13) 0.2563(5) 0.0235(7) Uani 1 1 d . . . . .
C26 C 0.7641(3) 0.48266(13) 0.6980(5) 0.0274(8) Uani 1 1 d . . . . .
C27 C 0.7707(3) 0.43947(15) 0.7148(6) 0.0345(10) Uani 1 1 d . . . . .
H27 H 0.728029 0.425141 0.759947 0.041 Uiso 1 1 calc R U . . .
C28 C 0.8401(4) 0.41800(16) 0.6645(7) 0.0439(14) Uani 1 1 d . . . . .
H28 H 0.844581 0.388821 0.675593 0.053 Uiso 1 1 calc R U . . .
C29 C 0.9017(4) 0.43815(17) 0.5996(7) 0.0456(14) Uani 1 1 d . . . . .
H29 H 0.948205 0.422899 0.564884 0.055 Uiso 1 1 calc R U . . .
C30 C 0.8971(4) 0.48107(17) 0.5839(6) 0.0382(11) Uani 1 1 d . . . . .
H30 H 0.940030 0.494979 0.538198 0.046 Uiso 1 1 calc R U . . .
C31 C 0.8296(3) 0.50328(14) 0.6351(5) 0.0289(9) Uani 1 1 d . . . . .
C32 C 0.8935(3) 0.56865(15) 0.5780(5) 0.0298(9) Uani 1 1 d . . . . .
H32A H 0.902465 0.557365 0.487884 0.036 Uiso 1 1 calc R U . . .
H32B H 0.954524 0.565968 0.647024 0.036 Uiso 1 1 calc R U . . .
C33 C 0.8651(3) 0.61335(15) 0.5611(5) 0.0281(8) Uani 1 1 d . . . . .
H33A H 0.912370 0.628913 0.521358 0.034 Uiso 1 1 calc R U . . .
H33B H 0.802268 0.615856 0.496313 0.034 Uiso 1 1 calc R U . . .
C34 C 0.8308(3) 0.67257(13) 0.6824(5) 0.0269(8) Uani 1 1 d . . . . .
H34A H 0.764733 0.674781 0.627215 0.032 Uiso 1 1 calc R U . . .
H34B H 0.872990 0.688751 0.634820 0.032 Uiso 1 1 calc R U . . .
C35 C 0.8364(3) 0.68916(13) 0.8273(5) 0.0262(8) Uani 1 1 d . . . . .
H35A H 0.900230 0.683816 0.886429 0.031 Uiso 1 1 calc R U . . .
H35B H 0.824848 0.719368 0.824146 0.031 Uiso 1 1 calc R U . . .
C36 C 0.7551(3) 0.67951(11) 1.0133(4) 0.0209(7) Uani 1 1 d . . . . .
C37 C 0.8127(3) 0.70779(13) 1.1000(5) 0.0260(8) Uani 1 1 d . . . . .
H37 H 0.861968 0.721948 1.068218 0.031 Uiso 1 1 calc R U . . .
C38 C 0.7976(3) 0.71512(15) 1.2327(5) 0.0314(9) Uani 1 1 d . . . . .
H38 H 0.838012 0.733847 1.292600 0.038 Uiso 1 1 calc R U . . .
C39 C 0.7249(3) 0.69565(15) 1.2791(5) 0.0308(9) Uani 1 1 d . . . . .
H39 H 0.714960 0.701258 1.369997 0.037 Uiso 1 1 calc R U . . .
C40 C 0.6653(3) 0.66746(14) 1.1921(4) 0.0246(8) Uani 1 1 d . . . . .
H40 H 0.614764 0.654129 1.223525 0.030 Uiso 1 1 calc R U . . .
C41 C 0.6809(3) 0.65933(12) 1.0602(4) 0.0203(7) Uani 1 1 d . . . . .
C42 C 0.5504(3) 0.61152(12) 1.0075(5) 0.0234(7) Uani 1 1 d . . . . .
H42A H 0.500401 0.631941 1.015158 0.028 Uiso 1 1 calc R U . . .
H42B H 0.571496 0.597739 1.098998 0.028 Uiso 1 1 calc R U . . .
C43 C 0.5121(3) 0.58005(14) 0.8963(5) 0.0265(8) Uani 1 1 d . . . . .
H43A H 0.453671 0.567123 0.915260 0.032 Uiso 1 1 calc R U . . .
H43B H 0.495774 0.593645 0.803846 0.032 Uiso 1 1 calc R U . . .
C44 C 0.5480(3) 0.51584(15) 0.8076(6) 0.0363(11) Uani 1 1 d . . . . .
H44A H 0.521214 0.526216 0.712393 0.044 Uiso 1 1 calc R U . . .
H44B H 0.496705 0.501528 0.842193 0.044 Uiso 1 1 calc R U . . .
C45 C 0.6278(3) 0.48621(13) 0.8039(6) 0.0317(9) Uani 1 1 d . . . . .
H45A H 0.658262 0.477577 0.899859 0.038 Uiso 1 1 calc R U . . .
H45B H 0.602759 0.461237 0.749935 0.038 Uiso 1 1 calc R U . . .
C46 C 0.2103(4) 0.50878(17) 0.9346(6) 0.0383(11) Uani 1 1 d . . . . .
H46A H 0.231650 0.528910 1.010954 0.046 Uiso 1 1 calc R U . . .
H46B H 0.223002 0.480622 0.973859 0.046 Uiso 1 1 calc R U . . .

loop_
_atom_site_aniso_label
_atom_site_aniso_U_11
_atom_site_aniso_U_22
_atom_site_aniso_U_33
_atom_site_aniso_U_23
_atom_site_aniso_U_13
_atom_site_aniso_U_12
K1 0.0387(5) 0.0231(4) 0.0435(5) -0.0080(4) 0.0252(4) -0.0077(4)
B1 0.0177(18) 0.0215(18) 0.0223(19) 0.0029(15) 0.0054(14) 0.0027(14)
Cl1 0.0479(7) 0.0464(7) 0.0452(7) -0.0041(6) 0.0201(6) -0.0068(6)
Cl2 0.0362(7) 0.0600(9) 0.0734(11) 0.0138(8) 0.0108(7) 0.0020(6)
O1 0.0175(15) 0.043(2) 0.063(3) 0.0020(18) 0.0019(15) 0.0054(13)
O2 0.0376(18) 0.0299(16) 0.0356(17) 0.0095(13) 0.0090(14) -0.0036(14)
O3 0.0382(18) 0.0360(18) 0.0321(16) -0.0099(14) 0.0160(14) -0.0039(14)
O4 0.0262(15) 0.0196(13) 0.0390(17) -0.0015(12) 0.0080(12) 0.0021(11)
O5 0.0261(15) 0.0276(15) 0.0396(17) -0.0015(13) 0.0139(13) 0.0034(12)
O6 0.0255(16) 0.0301(16) 0.0266(16) 0.0030(11) 0.0095(13) 0.0016(11)
O7 0.0259(14) 0.0241(14) 0.0251(13) -0.0039(11) 0.0102(11) -0.0088(11)
O8 0.0229(16) 0.0241(17) 0.0238(18) -0.0031(10) 0.0094(14) -0.0060(10)
O9 0.0190(13) 0.0228(13) 0.0347(16) -0.0035(12) 0.0039(11) -0.0022(10)
Si1 0.0170(5) 0.0220(5) 0.0274(6) 0.0026(4) 0.0047(4) 0.0012(4)
W1 0.01489(6) 0.01784(6) 0.02027(6) 0.00182(7) 0.00585(4) 0.00243(7)
C1 0.0150(15) 0.0204(16) 0.0216(16) 0.0017(13) 0.0047(12) 0.0029(12)
C2 0.0201(17) 0.0199(16) 0.0228(17) 0.0018(13) 0.0068(13) 0.0043(13)
C6 0.0261(19) 0.0250(18) 0.0227(17) 0.0044(14) 0.0054(14) 0.0013(15)
C7 0.035(2) 0.025(2) 0.0229(19) 0.0038(15) 0.0083(17) 0.0015(17)
C8 0.033(2) 0.0249(19) 0.030(2) 0.0072(16) 0.0142(17) 0.0003(16)
C9 0.0221(18) 0.0234(17) 0.0288(19) 0.0004(15) 0.0101(15) 0.0000(14)
C3 0.0205(17) 0.0177(16) 0.0215(18) 0.0044(14) 0.0077(14) 0.0029(13)
C4 0.0209(18) 0.0149(15) 0.0264(19) -0.0010(13) 0.0077(15) 0.0023(13)
C10 0.0205(18) 0.0239(18) 0.033(2) -0.0017(15) 0.0074(15) -0.0017(14)
C11 0.0222(18) 0.0243(19) 0.034(2) -0.0032(16) 0.0012(16) 0.0005(15)
C12 0.023(2) 0.028(2) 0.028(2) -0.0008(16) 0.0017(15) 0.0023(16)
C13 0.0230(18) 0.0261(18) 0.0237(18) 0.0017(14) 0.0040(14) 0.0049(14)
C5 0.0187(16) 0.0194(16) 0.0212(17) 0.0006(13) 0.0046(13) 0.0050(13)
C14 0.0196(17) 0.0304(19) 0.0195(16) -0.0020(14) 0.0064(13) 0.0001(14)
C15 0.027(2) 0.035(2) 0.026(2) 0.0004(15) 0.0105(17) 0.0043(16)
C16 0.042(3) 0.034(2) 0.024(2) 0.006(2) 0.011(2) -0.002(2)
C17 0.032(2) 0.043(3) 0.036(2) -0.009(2) 0.0222(19) -0.008(2)
C18 0.025(2) 0.037(2) 0.041(2) -0.0094(19) 0.0162(18) 0.0035(17)
C19 0.025(2) 0.029(2) 0.030(2) -0.0022(17) 0.0104(16) 0.0019(16)
C20 0.034(2) 0.033(2) 0.035(2) -0.0015(18) 0.0159(18) -0.0082(18)
C21 0.032(2) 0.033(2) 0.030(2) -0.0040(17) 0.0092(17) -0.0040(17)
C22 0.0200(19) 0.029(2) 0.063(3) 0.008(2) -0.003(2) -0.0017(16)
C23 0.0173(18) 0.0206(18) 0.036(2) 0.0008(15) 0.0075(16) 0.0011(13)
C24 0.0190(17) 0.0236(18) 0.0235(18) 0.0011(14) 0.0044(14) 0.0036(14)
C25 0.0244(19) 0.0231(18) 0.0250(19) 0.0022(14) 0.0099(15) 0.0002(14)
C26 0.0216(18) 0.0243(18) 0.033(2) -0.0038(16) -0.0020(15) 0.0038(15)
C27 0.023(2) 0.027(2) 0.050(3) -0.0032(19) -0.0015(19) 0.0034(16)
C28 0.026(2) 0.030(2) 0.069(4) -0.019(2) -0.006(2) 0.0082(18)
C29 0.027(2) 0.036(3) 0.071(4) -0.021(3) 0.003(2) 0.0103(19)
C30 0.026(2) 0.036(2) 0.052(3) -0.013(2) 0.007(2) 0.0043(18)
C31 0.0235(19) 0.0272(19) 0.034(2) -0.0053(16) 0.0007(16) 0.0048(15)
C32 0.0232(19) 0.036(2) 0.033(2) -0.0024(17) 0.0112(16) 0.0046(16)
C33 0.0217(18) 0.033(2) 0.031(2) 0.0024(17) 0.0104(16) 0.0015(16)
C34 0.027(2) 0.0255(19) 0.030(2) 0.0049(15) 0.0097(17) -0.0045(15)
C35 0.0255(19) 0.0229(18) 0.032(2) 0.0013(15) 0.0091(16) -0.0083(15)
C36 0.0218(17) 0.0163(15) 0.0254(18) 0.0007(13) 0.0066(14) 0.0020(13)
C37 0.0233(19) 0.0230(17) 0.031(2) -0.0012(16) 0.0037(15) -0.0010(14)
C38 0.027(2) 0.030(2) 0.035(2) -0.0120(18) 0.0028(17) -0.0018(17)
C39 0.033(2) 0.033(2) 0.026(2) -0.0064(16) 0.0051(17) 0.0064(18)
C40 0.0240(19) 0.0237(19) 0.0271(19) 0.0001(15) 0.0073(15) 0.0020(15)
C41 0.0212(17) 0.0182(16) 0.0214(16) -0.0001(13) 0.0042(13) 0.0008(13)
C42 0.0205(17) 0.0228(18) 0.0289(19) 0.0015(14) 0.0099(14) -0.0022(13)
C43 0.0176(17) 0.0269(19) 0.036(2) -0.0026(16) 0.0075(15) -0.0022(14)
C44 0.022(2) 0.027(2) 0.057(3) -0.012(2) 0.0034(19) -0.0045(16)
C45 0.026(2) 0.0209(18) 0.049(3) -0.0044(18) 0.0115(18) -0.0030(15)
C46 0.040(3) 0.040(3) 0.037(3) 0.003(2) 0.012(2) 0.000(2)

loop_
_atom_type_symbol
_atom_type_description
_atom_type_scat_dispersion_real
_atom_type_scat_dispersion_imag
_atom_type_scat_source
C C 0.0033 0.0016 'International Tables Vol C Tables 4.2.6.8 and 6.1.1.4'
H H 0.0000 0.0000 'International Tables Vol C Tables 4.2.6.8 and 6.1.1.4'
O O 0.0106 0.0060 'International Tables Vol C Tables 4.2.6.8 and 6.1.1.4'
B B 0.0013 0.0007 'International Tables Vol C Tables 4.2.6.8 and 6.1.1.4'
Si Si 0.0817 0.0704 'International Tables Vol C Tables 4.2.6.8 and 6.1.1.4'
K K 0.2009 0.2494 'International Tables Vol C Tables 4.2.6.8 and 6.1.1.4'
W W -0.8490 6.8722 'International Tables Vol C Tables 4.2.6.8 and 6.1.1.4'
Cl Cl 0.1484 0.1585 'International Tables Vol C Tables 4.2.6.8 and 6.1.1.4'

loop_
_geom_angle_atom_site_label_1
_geom_angle_atom_site_label_2
_geom_angle_atom_site_label_3
_geom_angle
_geom_angle_site_symmetry_1
_geom_angle_site_symmetry_3
_geom_angle_publ_flag
O4 K1 O9 62.70(10) . . ?
O4 K1 O6 119.05(10) . . ?
O9 K1 O6 178.22(10) . . ?
O4 K1 O7 172.34(11) . . ?
O9 K1 O7 116.71(10) . . ?
O6 K1 O7 61.61(9) . . ?
O4 K1 O8 123.52(10) . . ?
O9 K1 O8 61.11(9) . . ?
O6 K1 O8 117.18(10) . . ?
O7 K1 O8 55.66(9) . . ?
O4 K1 O5 57.37(10) . . ?
O9 K1 O5 119.89(10) . . ?
O6 K1 O5 61.83(10) . . ?
O7 K1 O5 123.28(10) . . ?
O8 K1 O5 178.54(12) . . ?
O4 K1 O1 91.57(11) . . ?
O9 K1 O1 103.47(11) . . ?
O6 K1 O1 76.39(11) . . ?
O7 K1 O1 95.92(11) . . ?
O8 K1 O1 106.18(12) . . ?
O5 K1 O1 74.75(11) . . ?
O4 K1 C43 83.46(10) . . ?
O9 K1 C43 23.86(10) . . ?
O6 K1 C43 154.48(10) . . ?
O7 K1 C43 97.80(10) . . ?
O8 K1 C43 43.80(10) . . ?
O5 K1 C43 137.51(11) . . ?
O1 K1 C43 92.14(11) . . ?
O4 K1 C34 139.76(11) . . ?
O9 K1 C34 154.52(11) . . ?
O6 K1 C34 23.76(10) . . ?
O7 K1 C34 43.13(10) . . ?
O8 K1 C34 96.30(10) . . ?
O5 K1 C34 82.95(11) . . ?
O1 K1 C34 69.86(11) . . ?
C43 K1 C34 130.78(11) . . ?
O4 K1 C44 43.45(11) . . ?
O9 K1 C44 22.88(11) . . ?
O6 K1 C44 158.48(12) . . ?
O7 K1 C44 137.77(11) . . ?
O8 K1 C44 82.49(11) . . ?
O5 K1 C44 98.67(11) . . ?
O1 K1 C44 90.24(13) . . ?
C43 K1 C44 40.11(11) . . ?
C34 K1 C44 158.99(13) . . ?
O4 K1 C33 99.79(11) . . ?
O9 K1 C33 158.41(11) . . ?
O6 K1 C33 22.81(11) . . ?
O7 K1 C33 82.38(10) . . ?
O8 K1 C33 136.17(10) . . ?
O5 K1 C33 43.19(11) . . ?
O1 K1 C33 62.38(11) . . ?
C43 K1 C33 154.27(11) . . ?
C34 K1 C33 40.02(11) . . ?
C44 K1 C33 135.69(13) . . ?
C1 B1 C5 117.0(3) . . ?
C1 B1 C14 122.7(3) . . ?
C5 B1 C14 120.3(3) . . ?
C1 B1 W1 68.0(2) . . ?
C5 B1 W1 70.1(2) . . ?
C14 B1 W1 136.0(3) . . ?
C23 O1 K1 129.4(4) . . ?
C26 O4 C45 118.0(3) . . ?
C26 O4 K1 122.2(3) . . ?
C45 O4 K1 115.8(2) . . ?
C31 O5 C32 117.8(3) . . ?
C31 O5 K1 120.1(3) . . ?
C32 O5 K1 116.1(3) . . ?
C33 O6 C34 111.4(3) . . ?
C33 O6 K1 108.9(2) . . ?
C34 O6 K1 105.9(3) . . ?
C36 O7 C35 117.3(3) . . ?
C36 O7 K1 118.7(2) . . ?
C35 O7 K1 117.0(2) . . ?
C41 O8 C42 117.3(4) . . ?
C41 O8 K1 118.3(3) . . ?
C42 O8 K1 117.1(2) . . ?
C44 O9 C43 111.8(3) . . ?
C44 O9 K1 108.5(3) . . ?
C43 O9 K1 105.0(2) . . ?
C20 Si1 C21 103.8(2) . . ?
C20 Si1 C22 106.5(3) . . ?
C21 Si1 C22 108.9(3) . . ?
C20 Si1 C1 114.6(2) . . ?
C21 Si1 C1 111.5(2) . . ?
C22 Si1 C1 111.15(19) . . ?
C24 W1 C23 87.17(18) . . ?
C24 W1 C25 84.14(19) . . ?
C23 W1 C25 87.92(19) . . ?
C24 W1 C1 100.27(15) . . ?
C23 W1 C1 165.10(16) . . ?
C25 W1 C1 105.56(16) . . ?
C24 W1 C2 132.90(15) . . ?
C23 W1 C2 139.93(16) . . ?
C25 W1 C2 94.81(16) . . ?
C1 W1 C2 34.74(13) . . ?
C24 W1 C3 161.11(16) . . ?
C23 W1 C3 107.10(16) . . ?
C25 W1 C3 108.17(16) . . ?
C1 W1 C3 63.12(13) . . ?
C2 W1 C3 34.56(13) . . ?
C24 W1 C4 136.20(17) . . ?
C23 W1 C4 90.33(16) . . ?
C25 W1 C4 139.49(16) . . ?
C1 W1 C4 75.35(13) . . ?
C2 W1 C4 62.40(13) . . ?
C3 W1 C4 34.94(14) . . ?
C24 W1 C5 104.38(17) . . ?
C23 W1 C5 101.10(16) . . ?
C25 W1 C5 167.75(16) . . ?
C1 W1 C5 64.66(13) . . ?
C2 W1 C5 72.95(13) . . ?
C3 W1 C5 61.42(15) . . ?
C4 W1 C5 33.69(14) . . ?
C24 W1 B1 88.22(16) . . ?
C23 W1 B1 133.06(17) . . ?
C25 W1 B1 137.88(16) . . ?
C1 W1 B1 35.66(13) . . ?
C2 W1 B1 61.67(13) . . ?
C3 W1 B1 73.02(14) . . ?
C4 W1 B1 62.60(14) . . ?
C5 W1 B1 36.05(14) . . ?
C2 C1 B1 118.4(3) . . ?
C2 C1 Si1 120.2(3) . . ?
B1 C1 Si1 121.4(3) . . ?
C2 C1 W1 73.5(2) . . ?
B1 C1 W1 76.4(2) . . ?
Si1 C1 W1 118.14(18) . . ?
C6 C2 C3 116.0(4) . . ?
C6 C2 C1 121.5(4) . . ?
C3 C2 C1 122.5(3) . . ?
C6 C2 W1 130.3(3) . . ?
C3 C2 W1 72.7(2) . . ?
C1 C2 W1 71.7(2) . . ?
C7 C6 C2 122.9(4) . . ?
C6 C7 C8 120.5(4) . . ?
C9 C8 C7 119.7(4) . . ?
C8 C9 C3 121.9(4) . . ?
C9 C3 C2 119.0(4) . . ?
C9 C3 C4 120.4(4) . . ?
C2 C3 C4 120.6(4) . . ?
C9 C3 W1 128.4(3) . . ?
C2 C3 W1 72.7(2) . . ?
C4 C3 W1 73.0(2) . . ?
C5 C4 C10 118.6(4) . . ?
C5 C4 C3 120.1(4) . . ?
C10 C4 C3 121.2(4) . . ?
C5 C4 W1 74.1(2) . . ?
C10 C4 W1 128.3(3) . . ?
C3 C4 W1 72.0(2) . . ?
C11 C10 C4 121.2(4) . . ?
C10 C11 C12 120.6(4) . . ?
C13 C12 C11 119.0(4) . . ?
C12 C13 C5 123.1(4) . . ?
C4 C5 C13 117.4(4) . . ?
C4 C5 B1 120.7(3) . . ?
C13 C5 B1 121.9(4) . . ?
C4 C5 W1 72.2(2) . . ?
C13 C5 W1 125.5(3) . . ?
B1 C5 W1 73.9(2) . . ?
C15 C14 C19 117.3(4) . . ?
C15 C14 B1 124.7(4) . . ?
C19 C14 B1 117.9(4) . . ?
C16 C15 C14 121.9(5) . . ?
C15 C16 C17 120.4(5) . . ?
C18 C17 C16 118.4(4) . . ?
C17 C18 C19 121.1(4) . . ?
C18 C19 C14 120.6(4) . . ?
O1 C23 W1 175.9(4) . . ?
O2 C24 W1 178.5(4) . . ?
O3 C25 W1 178.7(4) . . ?
O4 C26 C31 116.7(4) . . ?
O4 C26 C27 124.0(5) . . ?
C31 C26 C27 119.3(4) . . ?
C28 C27 C26 119.3(5) . . ?
C29 C28 C27 121.0(5) . . ?
C28 C29 C30 120.4(5) . . ?
C31 C30 C29 119.7(6) . . ?
C30 C31 O5 123.5(5) . . ?
C30 C31 C26 120.1(4) . . ?
O5 C31 C26 116.4(4) . . ?
O5 C32 C33 109.0(3) . . ?
O6 C33 C32 109.3(4) . . ?
O6 C33 K1 48.3(2) . . ?
C32 C33 K1 83.7(2) . . ?
O6 C34 C35 108.3(4) . . ?
O6 C34 K1 50.4(2) . . ?
C35 C34 K1 85.2(2) . . ?
O7 C35 C34 107.0(3) . . ?
O7 C36 C37 125.2(4) . . ?
O7 C36 C41 115.0(3) . . ?
C37 C36 C41 119.8(4) . . ?
C38 C37 C36 119.6(4) . . ?
C39 C38 C37 120.9(4) . . ?
C38 C39 C40 120.1(4) . . ?
C41 C40 C39 119.4(4) . . ?
O8 C41 C40 124.9(4) . . ?
O8 C41 C36 115.0(4) . . ?
C40 C41 C36 120.2(4) . . ?
O8 C42 C43 107.2(4) . . ?
O9 C43 C42 108.4(3) . . ?
O9 C43 K1 51.18(19) . . ?
C42 C43 K1 87.0(2) . . ?
O9 C44 C45 109.4(4) . . ?
O9 C44 K1 48.6(2) . . ?
C45 C44 K1 82.5(3) . . ?
O4 C45 C44 108.6(4) . . ?
Cl1 C46 Cl2 111.4(3) . . ?

loop_
_geom_bond_atom_site_label_1
_geom_bond_atom_site_label_2
_geom_bond_distance
_geom_bond_site_symmetry_2
_geom_bond_publ_flag
K1 O4 2.716(3) . ?
K1 O9 2.736(3) . ?
K1 O6 2.742(4) . ?
K1 O7 2.748(3) . ?
K1 O8 2.755(4) . ?
K1 O5 2.764(3) . ?
K1 O1 2.846(4) . ?
K1 C43 3.393(4) . ?
K1 C34 3.424(4) . ?
K1 C44 3.459(5) . ?
K1 C33 3.474(5) . ?
B1 C1 1.522(6) . ?
B1 C5 1.554(6) . ?
B1 C14 1.582(6) . ?
B1 W1 2.537(4) . ?
Cl1 C46 1.752(6) . ?
Cl2 C46 1.775(6) . ?
O1 C23 1.177(5) . ?
O2 C24 1.171(5) . ?
O3 C25 1.166(5) . ?
O4 C26 1.368(5) . ?
O4 C45 1.440(6) . ?
O5 C31 1.390(6) . ?
O5 C32 1.433(6) . ?
O6 C33 1.423(6) . ?
O6 C34 1.434(5) . ?
O7 C36 1.372(5) . ?
O7 C35 1.424(5) . ?
O8 C41 1.375(5) . ?
O8 C42 1.435(5) . ?
O9 C44 1.419(5) . ?
O9 C43 1.420(5) . ?
Si1 C20 1.875(5) . ?
Si1 C21 1.880(5) . ?
Si1 C22 1.881(5) . ?
Si1 C1 1.895(4) . ?
W1 C24 1.927(4) . ?
W1 C23 1.931(4) . ?
W1 C25 1.953(4) . ?
W1 C1 2.420(4) . ?
W1 C2 2.445(4) . ?
W1 C3 2.445(4) . ?
W1 C4 2.458(4) . ?
W1 C5 2.483(4) . ?
C1 C2 1.452(5) . ?
C2 C6 1.444(6) . ?
C2 C3 1.452(6) . ?
C6 C7 1.360(6) . ?
C7 C8 1.411(7) . ?
C8 C9 1.372(6) . ?
C9 C3 1.427(6) . ?
C3 C4 1.472(6) . ?
C4 C5 1.432(6) . ?
C4 C10 1.435(6) . ?
C10 C11 1.371(6) . ?
C11 C12 1.422(7) . ?
C12 C13 1.359(6) . ?
C13 C5 1.435(6) . ?
C14 C15 1.382(6) . ?
C14 C19 1.408(6) . ?
C15 C16 1.382(8) . ?
C16 C17 1.403(9) . ?
C17 C18 1.372(8) . ?
C18 C19 1.396(7) . ?
C26 C31 1.399(7) . ?
C26 C27 1.407(6) . ?
C27 C28 1.389(7) . ?
C28 C29 1.362(10) . ?
C29 C30 1.396(8) . ?
C30 C31 1.384(7) . ?
C32 C33 1.501(7) . ?
C34 C35 1.505(6) . ?
C36 C37 1.394(6) . ?
C36 C41 1.408(6) . ?
C37 C38 1.385(7) . ?
C38 C39 1.378(7) . ?
C39 C40 1.407(6) . ?
C40 C41 1.384(6) . ?
C42 C43 1.507(6) . ?
C44 C45 1.500(7) . ?
